data_1561207
loop_
_publ_author_name
'Guo, Meng Yue'
'Zhang, Xin'
'Zhao, Liang'
'Li, Yue Kang'
'Chen, Dian Yu'
'Yang, Gao Wen'
'Li, Qiao Yun'

_publ_section_title
;
 Regulation of deprotonation of 3,3-di(1H-tetrazol-5-yl)pentanedioic acid:
 Solvothermal synthesis of La(III) and heterometallic La(III)/Cu(II)
 compounds for ablation of A549 cells
;
_journal_name_full 'Journal of Solid State Chemistry'
_journal_page_first 104
_journal_page_last 109
_journal_paper_doi 10.1016/j.jssc.2018.01.006
_journal_volume 259
_journal_year 2018
_chemical_formula_moiety ' C7 H8 N8 O4, H2 O'
_chemical_formula_sum 'C7 H10 N8 O5'
_chemical_formula_weight 286.23
_space_group_IT_number 14
_space_group_name_Hall '-P 2ybc'
_space_group_name_H-M_alt 'P 1 21/c 1'
_symmetry_cell_setting monoclinic
_symmetry_space_group_name_Hall '-P 2ybc'
_symmetry_space_group_name_H-M 'P 1 21/c 1'
_atom_sites_solution_hydrogens geom
_atom_sites_solution_primary direct
_atom_sites_solution_secondary difmap
_cell_angle_alpha 90.00
_cell_angle_beta 93.21(3)
_cell_angle_gamma 90.00
_cell_formula_units_Z 4
_cell_length_a 7.1446(14)
_cell_length_b 11.535(2)
_cell_length_c 14.236(3)
_cell_measurement_reflns_used 11804
_cell_measurement_temperature 291(2)
_cell_measurement_theta_max 27.47
_cell_measurement_theta_min 3.12
_cell_volume 1171.4(4)
_computing_molecular_graphics 'SHELXL-97 (Sheldrick, 1997)'
_computing_publication_material 'SHELXL-97 (Sheldrick, 1997)'
_computing_structure_refinement 'SHELXL-97 (Sheldrick, 1997)'
_computing_structure_solution 'SHELXS-97 (Sheldrick, 1990)'
_diffrn_ambient_temperature 291(2)
_diffrn_measured_fraction_theta_full 0.996
_diffrn_measured_fraction_theta_max 0.996
_diffrn_measurement_device_type 'Rigaku Mercury'
_diffrn_measurement_method \w
_diffrn_radiation_monochromator graphite
_diffrn_radiation_source 'fine-focus sealed tube'
_diffrn_radiation_type MoK\a
_diffrn_radiation_wavelength 0.71073
_diffrn_reflns_av_R_equivalents 0.0808
_diffrn_reflns_av_sigmaI/netI 0.0723
_diffrn_reflns_limit_h_max 9
_diffrn_reflns_limit_h_min -9
_diffrn_reflns_limit_k_max 14
_diffrn_reflns_limit_k_min -14
_diffrn_reflns_limit_l_max 18
_diffrn_reflns_limit_l_min -18
_diffrn_reflns_number 11804
_diffrn_reflns_theta_full 27.47
_diffrn_reflns_theta_max 27.47
_diffrn_reflns_theta_min 3.36
_diffrn_standards_decay_% 0
_diffrn_standards_interval_count 0
_diffrn_standards_interval_time 0
_diffrn_standards_number 0
_exptl_absorpt_coefficient_mu 0.139
_exptl_absorpt_correction_T_max 0.9768
_exptl_absorpt_correction_T_min 0.9728
_exptl_crystal_colour colourless
_exptl_crystal_density_diffrn 1.623
_exptl_crystal_density_method 'not measured'
_exptl_crystal_description block
_exptl_crystal_F_000 592
_exptl_crystal_size_max 0.20
_exptl_crystal_size_mid 0.19
_exptl_crystal_size_min 0.17
_refine_diff_density_max 0.235
_refine_diff_density_min -0.281
_refine_diff_density_rms 0.062
_refine_ls_extinction_method none
_refine_ls_goodness_of_fit_ref 1.088
_refine_ls_hydrogen_treatment mixed
_refine_ls_matrix_type full
_refine_ls_number_parameters 181
_refine_ls_number_reflns 2680
_refine_ls_number_restraints 0
_refine_ls_restrained_S_all 1.088
_refine_ls_R_factor_all 0.1258
_refine_ls_R_factor_gt 0.0751
_refine_ls_shift/su_max 0.006
_refine_ls_shift/su_mean 0.002
_refine_ls_structure_factor_coef Fsqd
_refine_ls_weighting_details 'calc w=1/[\s^2^(Fo^2^)+(0.1000P)^2^+0.0000P] where P=(Fo^2^+2Fc^2^)/3'
_refine_ls_weighting_scheme calc
_refine_ls_wR_factor_gt 0.1692
_refine_ls_wR_factor_ref 0.1933
_reflns_number_gt 1826
_reflns_number_total 2680
_reflns_threshold_expression >2sigma(I)
_cod_data_source_file ligand.cif
_cod_data_source_block t3
_cod_original_sg_symbol_H-M 'P 21/c'
_cod_database_code 1561207

loop_
_symmetry_equiv_pos_as_xyz
'x, y, z'
'-x, y+1/2, -z+1/2'
'-x, -y, -z'
'x, -y-1/2, z-1/2'

loop_
_atom_site_label
_atom_site_type_symbol
_atom_site_fract_x
_atom_site_fract_y
_atom_site_fract_z
_atom_site_U_iso_or_equiv
_atom_site_adp_type
_atom_site_occupancy
_atom_site_symmetry_multiplicity
_atom_site_calc_flag
_atom_site_refinement_flags
_atom_site_disorder_assembly
_atom_site_disorder_group
N1 N 0.4949(4) 0.7896(2) 0.09319(17) 0.0277(6) Uani 1 1 d . . .
O1 O 0.0598(4) 0.86475(18) 0.03187(15) 0.0440(7) Uani 1 1 d . . .
N4 N 0.3577(3) 0.6403(2) 0.02943(16) 0.0259(6) Uani 1 1 d . . .
H4C H 0.2808 0.5837 0.0194 0.031 Uiso 1 1 calc R . .
N5 N -0.1132(4) 0.6564(2) 0.20488(17) 0.0268(6) Uani 1 1 d . . .
H5A H -0.1265 0.6980 0.2542 0.032 Uiso 1 1 calc R . .
O3 O 0.3179(4) 0.48125(19) 0.21954(17) 0.0508(7) Uani 1 1 d . . .
N2 N 0.5826(4) 0.7572(2) 0.01453(18) 0.0326(7) Uani 1 1 d . . .
C3 C 0.2185(4) 0.7227(2) 0.17863(18) 0.0211(6) Uani 1 1 d . . .
N7 N -0.1680(4) 0.5388(2) 0.09324(18) 0.0337(7) Uani 1 1 d . . .
C2 C 0.1691(4) 0.8520(2) 0.19399(19) 0.0251(7) Uani 1 1 d . . .
H2A H 0.0781 0.8567 0.2419 0.030 Uiso 1 1 calc R . .
H2B H 0.2813 0.8923 0.2176 0.030 Uiso 1 1 calc R . .
C7 C 0.0393(4) 0.6541(2) 0.15431(19) 0.0211(6) Uani 1 1 d . . .
N8 N 0.0077(4) 0.5820(2) 0.08365(18) 0.0325(7) Uani 1 1 d . . .
C4 C 0.3127(4) 0.6787(2) 0.27395(18) 0.0242(7) Uani 1 1 d . . .
H4A H 0.4315 0.7186 0.2847 0.029 Uiso 1 1 calc R . .
H4B H 0.2336 0.7011 0.3241 0.029 Uiso 1 1 calc R . .
N3 N 0.5004(4) 0.6676(2) -0.02441(18) 0.0327(7) Uani 1 1 d . . .
N6 N -0.2418(4) 0.5835(2) 0.16623(18) 0.0317(6) Uani 1 1 d . . .
O2 O 0.0612(4) 1.02267(19) 0.12083(16) 0.0584(9) Uani 1 1 d . . .
H2C H 0.0171 1.0522 0.0696 0.088 Uiso 1 1 d R . .
C1 C 0.0917(4) 0.9130(2) 0.1077(2) 0.0261(7) Uani 1 1 d . . .
C6 C 0.3547(4) 0.7149(2) 0.10080(19) 0.0206(6) Uani 1 1 d . . .
O4 O 0.4167(3) 0.52161(19) 0.36654(15) 0.0482(7) Uani 1 1 d . . .
H4D H 0.4350 0.4488 0.3682 0.072 Uiso 1 1 d R . .
C5 C 0.3484(4) 0.5501(3) 0.2814(2) 0.0267(7) Uani 1 1 d . . .
O5 O -0.1436(4) 0.7845(2) 0.36363(17) 0.0560(8) Uani 1 1 d . . .
H5B H -0.2372 0.8297 0.3564 0.084 Uiso 1 1 d R . .
H5C H -0.1588 0.7397 0.4100 0.084 Uiso 1 1 d R . .

loop_
_atom_site_aniso_label
_atom_site_aniso_U_11
_atom_site_aniso_U_22
_atom_site_aniso_U_33
_atom_site_aniso_U_23
_atom_site_aniso_U_13
_atom_site_aniso_U_12
N1 0.0298(14) 0.0250(13) 0.0283(13) -0.0039(11) 0.0027(11) -0.0037(11)
O1 0.0735(19) 0.0270(12) 0.0297(12) -0.0027(10) -0.0134(12) 0.0099(12)
N4 0.0271(14) 0.0245(13) 0.0264(13) -0.0056(10) 0.0053(11) -0.0052(11)
N5 0.0267(14) 0.0284(14) 0.0254(13) -0.0012(11) 0.0031(11) -0.0016(11)
O3 0.082(2) 0.0248(12) 0.0440(14) -0.0069(11) -0.0141(14) 0.0067(13)
N2 0.0313(15) 0.0326(14) 0.0342(15) 0.0008(12) 0.0057(12) -0.0044(12)
C3 0.0235(15) 0.0185(14) 0.0210(14) -0.0020(11) -0.0022(12) -0.0008(12)
N7 0.0311(16) 0.0310(15) 0.0386(15) -0.0030(12) -0.0012(13) -0.0051(12)
C2 0.0346(18) 0.0210(15) 0.0199(14) -0.0027(11) 0.0028(13) -0.0005(13)
C7 0.0250(16) 0.0187(14) 0.0194(14) 0.0021(11) 0.0005(12) 0.0008(12)
N8 0.0318(16) 0.0326(14) 0.0332(14) -0.0110(12) 0.0017(12) -0.0087(12)
C4 0.0295(17) 0.0212(14) 0.0215(15) 0.0007(11) -0.0028(13) 0.0005(13)
N3 0.0328(15) 0.0355(15) 0.0301(14) -0.0041(12) 0.0056(12) -0.0030(13)
N6 0.0274(15) 0.0316(15) 0.0358(15) 0.0028(12) 0.0002(12) -0.0047(12)
O2 0.114(3) 0.0243(13) 0.0341(13) -0.0048(10) -0.0201(14) 0.0198(14)
C1 0.0306(18) 0.0185(14) 0.0295(16) -0.0003(12) 0.0037(14) 0.0011(13)
C6 0.0205(15) 0.0172(14) 0.0239(14) -0.0009(11) -0.0018(12) 0.0012(11)
O4 0.0748(19) 0.0306(13) 0.0371(13) 0.0024(10) -0.0157(13) 0.0144(12)
C5 0.0248(17) 0.0288(16) 0.0264(16) 0.0029(13) -0.0003(13) -0.0006(13)
O5 0.085(2) 0.0442(15) 0.0413(14) 0.0053(12) 0.0279(14) 0.0235(14)

loop_
_atom_type_symbol
_atom_type_description
_atom_type_scat_dispersion_real
_atom_type_scat_dispersion_imag
_atom_type_scat_source
C C 0.0033 0.0016 'International Tables Vol C Tables 4.2.6.8 and 6.1.1.4'
H H 0.0000 0.0000 'International Tables Vol C Tables 4.2.6.8 and 6.1.1.4'
N N 0.0061 0.0033 'International Tables Vol C Tables 4.2.6.8 and 6.1.1.4'
O O 0.0106 0.0060 'International Tables Vol C Tables 4.2.6.8 and 6.1.1.4'

loop_
_geom_angle_atom_site_label_1
_geom_angle_atom_site_label_2
_geom_angle_atom_site_label_3
_geom_angle
_geom_angle_site_symmetry_1
_geom_angle_site_symmetry_3
C6 N1 N2 105.8(2) . .
C6 N4 N3 109.1(2) . .
C6 N4 H4C 125.4 . .
N3 N4 H4C 125.4 . .
N6 N5 C7 109.1(2) . .
N6 N5 H5A 125.5 . .
C7 N5 H5A 125.5 . .
N3 N2 N1 110.5(2) . .
C6 C3 C7 111.5(2) . .
C6 C3 C2 108.7(2) . .
C7 C3 C2 109.6(2) . .
C6 C3 C4 110.6(2) . .
C7 C3 C4 110.0(2) . .
C2 C3 C4 106.2(2) . .
N6 N7 N8 110.7(2) . .
C1 C2 C3 114.4(2) . .
C1 C2 H2A 108.6 . .
C3 C2 H2A 108.7 . .
C1 C2 H2B 108.6 . .
C3 C2 H2B 108.7 . .
H2A C2 H2B 107.6 . .
N8 C7 N5 108.3(2) . .
N8 C7 C3 127.3(3) . .
N5 C7 C3 124.4(2) . .
C7 N8 N7 105.9(2) . .
C5 C4 C3 116.3(2) . .
C5 C4 H4A 108.2 . .
C3 C4 H4A 108.2 . .
C5 C4 H4B 108.2 . .
C3 C4 H4B 108.2 . .
H4A C4 H4B 107.4 . .
N2 N3 N4 106.4(2) . .
N7 N6 N5 106.1(2) . .
C1 O2 H2C 108.9 . .
O1 C1 O2 123.1(3) . .
O1 C1 C2 123.5(3) . .
O2 C1 C2 113.4(3) . .
N4 C6 N1 108.2(2) . .
N4 C6 C3 129.3(2) . .
N1 C6 C3 122.5(2) . .
C5 O4 H4D 108.6 . .
O3 C5 O4 123.5(3) . .
O3 C5 C4 125.3(3) . .
O4 C5 C4 111.2(2) . .
H5B O5 H5C 109.5 . .

loop_
_geom_bond_atom_site_label_1
_geom_bond_atom_site_label_2
_geom_bond_distance
_geom_bond_site_symmetry_2
N1 C6 1.330(4) .
N1 N2 1.366(3) .
O1 C1 1.224(3) .
N4 C6 1.333(3) .
N4 N3 1.347(3) .
N4 H4C 0.8600 .
N5 N6 1.341(4) .
N5 C7 1.340(4) .
N5 H5A 0.8600 .
O3 C5 1.197(4) .
N2 N3 1.297(4) .
C3 C6 1.517(4) .
C3 C7 1.528(4) .
C3 C2 1.551(4) .
C3 C4 1.565(4) .
N7 N6 1.298(3) .
N7 N8 1.364(4) .
C2 C1 1.496(4) .
C2 H2A 0.9700 .
C2 H2B 0.9700 .
C7 N8 1.315(4) .
C4 C5 1.508(4) .
C4 H4A 0.9700 .
C4 H4B 0.9700 .
O2 C1 1.298(3) .
O2 H2C 0.8499 .
O4 C5 1.322(3) .
O4 H4D 0.8500 .
O5 H5B 0.8500 .
O5 H5C 0.8499 .
